data_1527713
loop_
_publ_author_name
'Lambert, S.W.'
'Chandra, D.'
'Cathey, W.N.'
'Lynch, F.E.'
'Bowman, R.C.jr.'

_publ_section_title
;
 Investigation of hydriding properties of La Ni4.8 Sn.2, La Ni4.27 Sn.24
 and La.9 H Gd.1 Ni5 after thermal cycling and aging
;
_journal_name_full 'Journal of Alloys Compd.'
_journal_page_first 113
_journal_page_last 135
_journal_volume 187
_journal_year 1992
_chemical_formula_sum 'Gd0.1 La0.9 Ni5'
_chemical_name_systematic '(Gd0.1 La0.9) Ni5'
_space_group_IT_number 191
_symmetry_space_group_name_Hall '-P 6 2'
_symmetry_space_group_name_H-M 'P 6/m m m'
_cell_angle_alpha 90
_cell_angle_beta 90
_cell_angle_gamma 120
_cell_formula_units_Z 1
_cell_length_a 5.0538
_cell_length_b 5.0538
_cell_length_c 4.0268
_cell_volume 89.069
_citation_journal_id_ASTM JALCEU
_cod_data_source_file Lambert_JALCEU_1992_533.cif
_cod_data_source_block Gd0.1La0.9Ni5
_cod_original_cell_volume 89.06905
_cod_database_code 1527713

loop_
_symmetry_equiv_pos_as_xyz
x,y,z
x-y,x,z
-y,x-y,z
-x,-y,z
-x+y,-x,z
y,-x+y,z
-y,-x,-z
x-y,-y,-z
x,x-y,-z
y,x,-z
-x+y,y,-z
-x,-x+y,-z
-x,-y,-z
-x+y,-x,-z
y,-x+y,-z
x,y,-z
x-y,x,-z
-y,x-y,-z
y,x,z
-x+y,y,z
-x,-x+y,z
-y,-x,z
x-y,-y,z
x,x-y,z

loop_
_atom_site_label
_atom_site_type_symbol
_atom_site_fract_x
_atom_site_fract_y
_atom_site_fract_z
_atom_site_occupancy
_atom_site_U_iso_or_equiv
La1 La 0 0 0 0.9 0.0
Gd1 Gd 0 0 0 0.1 0.0
Ni1 Ni 0.3333 0.6667 0 1 0.0
Ni2 Ni 0.5 0 0.5 1 0.0
